data_4338746
loop_
_publ_author_name
'Clemens, Oliver'
'Gr\"oting, Melanie'
'Witte, Ralf'
'Perez-Mato, J Manuel'
'Loho, Christoph'
'Berry, Frank J.'
'Kruk, Robert'
'Knight, Kevin S.'
'Wright, Adrian J.'
'Hahn, Horst'
'Slater, Peter R.'

_publ_section_title
;
 Crystallographic and Magnetic Structure of the Perovskite-Type Compound
 BaFeO2.5: Unrivaled Complexity in Oxygen Vacancy Ordering.
;
_publ_section_keywords
;
Neutron Powder Diffraction; X-ray Powder Diffraction; BaFeO2.5;
Ba2Fe2O5; Magnetic Structure Determination; Moessbauer spectroscopy;
DFT calculations
;
_journal_issue 12
_journal_name_full 'Inorganic chemistry'
_journal_page_first 5911
_journal_page_last 5921
_journal_paper_doi 10.1021/ic402988y
_journal_volume 53
_journal_year 2014
_chemical_formula_iupac 'Ba Fe O2.5'
_chemical_formula_sum 'Ba Fe O2.5'
_chemical_formula_weight 233.17
_chemical_name_mineral 'barium ferrite'
_space_group_IT_number 14
_symmetry_cell_setting monoclinic
_symmetry_space_group_name_Hall '-P 2ybc'
_symmetry_space_group_name_H-M 'P 1 21/c 1'
_audit_update_record
;
2014-03-01 # Formatted by publCIF

;
_cell_angle_alpha 90
_cell_angle_beta 98.8130(8)
_cell_angle_gamma 90
_cell_formula_units_Z 28
_cell_length_a 6.97527(14)
_cell_length_b 11.7281(2)
_cell_length_c 23.4507(4)
_cell_measurement_temperature 298
_cell_measurement_theta_max 67.5
_cell_measurement_theta_min 2.5
_cell_volume 1895.77(6)
_diffrn_ambient_temperature 298
_diffrn_radiation_type 'Cu K\a'
_diffrn_radiation_wavelength 1.54176
_cod_data_source_file ic402988y_si_003.cif
_cod_data_source_block BaFeO2.5
_cod_depositor_comments 'Adding full bibliography for 4338746.cif.'
_cod_original_sg_symbol_H-M P121/c1
_cod_original_formula_sum 'Ba1 Fe1 O2.5'
_cod_database_code 4338746

loop_
_symmetry_equiv_pos_as_xyz
'x, y, z '
'-x, y+1/2, -z+1/2 '
'x, -y+1/2, z+1/2 '
'-x, -y, -z '

loop_
_atom_site_label
_atom_site_type_symbol
_atom_site_symmetry_multiplicity
_atom_site_fract_x
_atom_site_fract_y
_atom_site_fract_z
_atom_site_occupancy
_atom_site_B_iso_or_equiv
Ba1 Ba+2 4 0.0546(9) 0.3517(6) 0.1145(3) 1 0.55(4)
Ba2 Ba+2 4 0.2500(10) 0.6141(6) 0.3283(3) 1 0.55(4)
Ba3 Ba+2 4 0.1431(9) 0.1304(6) 0.3215(3) 1 0.55(4)
Ba4 Ba+2 4 0.3257(10) 0.6328(5) 0.0379(4) 1 0.55(4)
Ba5 Ba+2 4 0.0547(11) 0.6176(7) 0.6001(4) 1 0.55(4)
Ba6 Ba+2 4 0.5603(10) 0.3549(6) 0.2558(3) 1 0.55(4)
Ba7 Ba+2 4 0.3544(13) 0.1102(5) 0.0364(4) 1 0.55(4)
Fe1 Fe+3 4 0.5249(8) 0.3531(5) 0.1038(3) 1 0.47(3)
Fe2 Fe+3 4 0.3848(8) 0.5816(4) 0.1860(3) 1 0.47(3)
Fe3 Fe+3 4 0.0620(9) 0.3996(5) 0.2595(3) 1 0.47(3)
Fe4 Fe+3 4 0.1739(10) 0.1525(5) 0.4707(3) 1 0.47(3)
Fe5 Fe+3 4 0.4359(9) 0.3817(5) 0.3988(3) 1 0.47(3)
Fe6 Fe+3 4 0.2707(9) 0.1045(5) 0.1746(3) 1 0.47(3)
Fe7 Fe+3 4 0.1458(11) 0.6217(4) 0.4644(4) 1 0.47(3)
O1 O-2 2 0 0 0 1 0.66(2)
O2 O-2 4 0.2972(13) 0.7097(8) 0.1485(4) 1 0.66(2)
O3 O-2 4 -0.0628(13) 0.2770(8) 0.2271(4) 1 0.66(2)
O4 O-2 4 0.0382(14) 0.0449(7) 0.4273(4) 1 0.66(2)
O5 O-2 4 0.0080(14) 0.2474(9) 0.0021(5) 1 0.66(2)
O6 O-2 4 0.2954(15) 0.5000(9) 0.4297(5) 1 0.66(2)
O7 O-2 4 0.7133(14) 0.2597(9) 0.0766(4) 1 0.66(2)
O8 O-2 4 0.0559(15) 0.1195(10) 0.1079(5) 1 0.66(2)
O9 O-2 4 0.4060(15) -0.0138(9) 0.1436(5) 1 0.66(2)
O10 O-2 4 0.4063(13) 0.2443(8) 0.1470(5) 1 0.66(2)
O11 O-2 4 0.1173(15) 0.0036(10) 0.2168(5) 1 0.66(2)
O12 O-2 4 0.4500(14) 0.1263(9) 0.2497(5) 1 0.66(2)
O13 O-2 4 0.1944(16) 0.4907(10) 0.2110(5) 1 0.66(2)
O14 O-2 4 0.5416(13) 0.4917(8) 0.1449(4) 1 0.66(2)
O15 O-2 4 0.3115(14) 0.2406(10) 0.4261(5) 1 0.66(2)
O16 O-2 4 0.3596(16) 0.3923(7) 0.0364(6) 1 0.66(2)
O17 O-2 4 0.2515(16) 0.3583(8) 0.3225(5) 1 0.66(2)
O18 O-2 4 0.653(2) 0.3669(7) 0.4636(6) 1 0.66(2)
